data_4323176
loop_
_publ_author_name
'F. Albert Cotton'
'Evgeny V. Dikarev'
'Marina A. Petrukhina'

_publ_section_title
;
 Mixed Chloride/Phosphine Complexes of the Dirhenium Core. 3. Novel
 Structures with Diethylphosphido-bridges and Terminal Diethylphosphines
;
_journal_name_full 'Inorganic Chemistry'
_journal_page_first 6035
_journal_page_last 6043
_journal_paper_doi 10.1021/ic980701l
_journal_volume 37
_journal_year 1998
_chemical_compound_source
;
 Compound was prepared by stirring a suspension of [Bu4N]2[Re2Cl8]
 in 1-propanol with an excess of PEt2H in the presence of HCl for
 1 hour at room temperature. Single crystals were obtained by slow
 diffusion of isomeric hexanes into toluene solution.
;
_chemical_formula_analytical 'not measured'
_chemical_formula_moiety
;
 Re2 (P (C2 H5)2)2 Cl4 (P (C2 H5)2 H)4
;
_chemical_formula_structural 1,2,5,6-Re2(\m-PEt2)2Cl4(PEt2H)4
_chemical_formula_sum 'C24 H64 Cl4 P6 Re2'
_chemical_formula_weight 1052.77
_chemical_melting_point ?
_chemical_name_common
;
 Bis(\m2-diethylphosphido)-tetrachloro-tetrakis(diethylphosphine)-
 di-rhenium (III)
;
_chemical_name_systematic
; 
 Bis((\m2-diethylphosphido)-dichloro-bis(diethylphosphine))-
 di-rhenium (III)
;
_space_group_IT_number 14
_symmetry_cell_setting monoclinic
_symmetry_space_group_name_Hall '-P 2ybc'
_symmetry_space_group_name_H-M 'P 1 21/c 1'
_atom_sites_solution_hydrogens geom
_atom_sites_solution_primary direct
_atom_sites_solution_secondary difmap
_audit_creation_method SHELXL
_cell_angle_alpha 90.00
_cell_angle_beta 100.98(3)
_cell_angle_gamma 90.00
_cell_formula_units_Z 4
_cell_length_a 16.094(3)
_cell_length_b 15.193(3)
_cell_length_c 15.548(3)
_cell_measurement_reflns_used 250
_cell_measurement_temperature 213(2)
_cell_measurement_theta_max 20.8
_cell_measurement_theta_min 8.5
_cell_volume 3732.1(13)
_computing_cell_refinement 'MADNES (Enraf-Nonius, 1989)'
_computing_data_collection 'MADNES (Enraf-Nonius, 1989)'
_computing_data_reduction 'PROCOR (Kabsch, 1988)'
_computing_molecular_graphics 'SHELXTL V.5 (Siemens, 1994)'
_computing_publication_material CIFTAB
_computing_structure_refinement 'SHELXL-93 (Sheldrick, 1993)'
_computing_structure_solution 'SHELXTL V.5 (Siemens, 1994)'
_diffrn_ambient_temperature 213(2)
_diffrn_measurement_device 'Nonius FAST area detector'
_diffrn_measurement_method 'Ellipsoid-mask fitting'
_diffrn_radiation_monochromator graphite
_diffrn_radiation_source 'fine-focus sealed tube'
_diffrn_radiation_type MoK\a
_diffrn_radiation_wavelength 0.71073
_diffrn_reflns_av_R_equivalents 0.0631
_diffrn_reflns_av_sigmaI/netI 0.0397
_diffrn_reflns_limit_h_max 19
_diffrn_reflns_limit_h_min -19
_diffrn_reflns_limit_k_max 17
_diffrn_reflns_limit_k_min -18
_diffrn_reflns_limit_l_max 16
_diffrn_reflns_limit_l_min -18
_diffrn_reflns_number 17000
_diffrn_reflns_theta_max 22.50
_diffrn_reflns_theta_min 2.14
_diffrn_standards_number 'none (area detector data)'
_exptl_absorpt_coefficient_mu 7.040
_exptl_absorpt_correction_type none
_exptl_crystal_colour red-brown
_exptl_crystal_density_diffrn 1.874
_exptl_crystal_density_meas ?
_exptl_crystal_density_method none
_exptl_crystal_description needle-shaped
_exptl_crystal_F_000 2064
_exptl_crystal_size_max 0.35
_exptl_crystal_size_mid 0.07
_exptl_crystal_size_min 0.06
_refine_diff_density_max 1.915
_refine_diff_density_min -1.749
_refine_diff_density_rms 0.171
_refine_ls_extinction_coef noref
_refine_ls_extinction_method none
_refine_ls_goodness_of_fit_all 1.085
_refine_ls_goodness_of_fit_obs 1.118
_refine_ls_hydrogen_treatment 'refined on P atoms'
_refine_ls_matrix_type full
_refine_ls_number_parameters 337
_refine_ls_number_reflns 4788
_refine_ls_number_restraints 0
_refine_ls_restrained_S_all 1.106
_refine_ls_restrained_S_obs 1.118
_refine_ls_R_factor_all 0.0467
_refine_ls_R_factor_obs 0.0369
_refine_ls_shift/esd_max 0.001
_refine_ls_shift/esd_mean 0.000
_refine_ls_structure_factor_coef Fsqd
_refine_ls_weighting_details 'w=1/[\s^2^(Fo^2^)+(0.0265P)^2^+33.6843P] where P=(Fo^2^+2Fc^2^)/3'
_refine_ls_weighting_scheme calc
_refine_ls_wR_factor_all 0.0899
_refine_ls_wR_factor_obs 0.0827
_reflns_number_observed 4100
_reflns_number_total 4879
_reflns_observed_criterion >2sigma(I)
_cod_data_source_file ic980701l_5.cif
_cod_data_source_block Re2(\m-PEt2)2Cl4(PEt2H)4
_cod_depositor_comments
;
The following automatic conversions were performed:

'_chemical_melting_point' value 'not measured' was changed to '?' -
the value is undefined or not given.

Automatic conversion script
Id: cif_fix_values 1673 2011-04-08 12:14:43Z adriana 

The following automatic conversions were performed:

'_exptl_crystal_density_meas' value 'not measured' was changed to '?'
- the value is perceived as not measured.

Automatic conversion script
Id: cif_fix_values 3008 2015-01-20 13:52:24Z robertas 

The following automatic conversions were performed:

'_refine_ls_weighting_scheme' value 'calc
w=1/[\s^2^(Fo^2^)+(0.0265P)^2^+33.6843P] where P=(Fo^2^+2Fc^2^)/3'
was changed to 'calc'. New tag '_refine_ls_weighting_details' was
created. The value of the new tag was set to
'w=1/[\s^2^(Fo^2^)+(0.0265P)^2^+33.6843P] where P=(Fo^2^+2Fc^2^)/3'.

Automatic conversion script
Id: cif_fix_values 3143 2015-03-26 13:38:13Z robertas 
;
_cod_original_cell_volume 3732(1)
_cod_database_code 4323176

loop_
_symmetry_equiv_pos_as_xyz
'x, y, z'
'-x, y+1/2, -z+1/2'
'-x, -y, -z'
'x, -y-1/2, z-1/2'

loop_
_atom_site_aniso_label
_atom_site_aniso_U_11
_atom_site_aniso_U_22
_atom_site_aniso_U_33
_atom_site_aniso_U_23
_atom_site_aniso_U_13
_atom_site_aniso_U_12
Re1 0.0181(2) 0.0118(2) 0.0158(2) -0.00031(13) 0.00586(14) 0.00052(12)
Cl1 0.0374(12) 0.0257(12) 0.0198(11) 0.0021(9) -0.0022(9) 0.0079(9)
Cl2 0.0312(11) 0.0253(12) 0.0395(13) -0.0007(10) 0.0153(10) -0.0089(9)
P1 0.0195(10) 0.0169(11) 0.0184(11) -0.0011(9) 0.0081(9) 0.0010(9)
P2 0.0233(11) 0.0211(12) 0.0206(12) -0.0052(9) 0.0011(9) -0.0020(9)
P3 0.0273(11) 0.0154(11) 0.0276(12) 0.0003(10) 0.0108(10) 0.0037(9)
C1 0.026(4) 0.030(5) 0.021(5) -0.003(4) 0.014(4) 0.002(4)
C2 0.042(5) 0.044(6) 0.030(5) -0.003(5) 0.020(4) -0.006(5)
C3 0.017(4) 0.029(5) 0.031(5) -0.005(4) 0.003(4) 0.007(4)
C4 0.026(5) 0.048(6) 0.042(6) 0.004(5) 0.015(4) 0.007(4)
C5 0.033(5) 0.030(5) 0.028(5) -0.001(4) 0.009(4) -0.009(4)
C6 0.068(7) 0.047(7) 0.026(5) -0.001(5) 0.013(5) -0.012(6)
C7 0.033(5) 0.035(6) 0.029(5) -0.001(4) 0.001(4) -0.002(4)
C8 0.031(5) 0.035(6) 0.052(6) -0.001(5) 0.003(5) -0.010(4)
C9 0.040(5) 0.022(5) 0.036(5) -0.001(4) 0.018(4) 0.010(4)
C10 0.056(6) 0.037(6) 0.037(6) 0.009(5) -0.001(5) 0.013(5)
C11 0.040(5) 0.013(5) 0.041(6) -0.005(4) 0.007(4) 0.001(4)
C12 0.075(8) 0.013(5) 0.048(6) -0.002(5) 0.013(6) 0.001(5)
Re2 0.0202(2) 0.0098(2) 0.0158(2) 0.00031(12) 0.00642(14) 0.00018(12)
Cl3 0.0394(12) 0.0245(12) 0.0178(11) -0.0013(9) -0.0026(9) -0.0053(9)
Cl4 0.0379(12) 0.0194(11) 0.0357(12) 0.0002(9) 0.0183(10) 0.0075(9)
P4 0.0194(10) 0.0135(11) 0.0191(11) 0.0013(9) 0.0065(9) 0.0003(8)
P5 0.0294(12) 0.0166(12) 0.0240(12) -0.0004(9) 0.0106(10) -0.0003(9)
P6 0.0227(11) 0.0210(12) 0.0232(12) 0.0055(10) 0.0053(9) -0.0001(9)
C13 0.028(5) 0.021(5) 0.026(5) -0.003(4) 0.012(4) -0.004(4)
C14 0.047(6) 0.036(6) 0.024(5) -0.004(4) 0.016(4) 0.010(5)
C15 0.015(4) 0.034(5) 0.032(5) 0.004(4) 0.004(4) -0.002(4)
C16 0.026(5) 0.047(6) 0.033(5) 0.002(4) 0.008(4) -0.008(4)
C17 0.039(5) 0.017(5) 0.030(5) 0.004(4) 0.010(4) 0.002(4)
C18 0.057(7) 0.026(6) 0.056(7) 0.012(5) 0.023(6) 0.003(5)
C19 0.028(5) 0.018(5) 0.038(5) 0.004(4) 0.005(4) -0.003(4)
C20 0.042(6) 0.031(6) 0.037(6) -0.002(5) -0.003(5) -0.001(4)
C21 0.028(5) 0.027(5) 0.029(5) 0.007(4) -0.001(4) 0.000(4)
C22 0.051(6) 0.056(7) 0.015(5) 0.005(4) 0.020(4) 0.004(5)
C23 0.039(5) 0.041(6) 0.036(5) 0.004(5) 0.001(4) 0.014(5)
C24 0.046(7) 0.087(10) 0.058(8) -0.008(7) -0.002(6) 0.028(6)

loop_
_atom_site_label
_atom_site_type_symbol
_atom_site_fract_x
_atom_site_fract_y
_atom_site_fract_z
_atom_site_U_iso_or_equiv
_atom_site_thermal_displace_type
_atom_site_occupancy
_atom_site_calc_flag
_atom_site_refinement_flags
_atom_site_disorder_group
Re1 Re 0.01839(2) 0.08871(2) 0.00222(2) 0.01492(12) Uani 1 d . .
Cl1 Cl -0.04896(13) 0.12906(14) -0.14503(13) 0.0287(5) Uani 1 d . .
Cl2 Cl 0.13037(13) 0.19079(14) -0.02703(15) 0.0309(5) Uani 1 d . .
P1 P -0.09568(12) 0.02134(14) 0.05141(14) 0.0177(5) Uani 1 d . .
P2 P 0.10449(13) 0.09347(14) 0.14667(14) 0.0220(5) Uani 1 d . .
H2 H 0.1063(48) 0.0073(49) 0.1763(53) 0.026 Uiso 1 d . .
P3 P -0.04984(13) 0.22774(14) 0.03759(15) 0.0227(5) Uani 1 d . .
H3 H -0.0877(48) 0.2323(53) 0.1024(51) 0.027 Uiso 1 d . .
C1 C -0.1011(5) 0.0196(6) 0.1681(5) 0.024(2) Uani 1 d . .
H1A H -0.0436(5) 0.0111(6) 0.2018(5) 0.029 Uiso 1 calc R .
H1B H -0.1206(5) 0.0774(6) 0.1839(5) 0.029 Uiso 1 calc R .
C2 C -0.1584(6) -0.0509(7) 0.1968(6) 0.037(2) Uani 1 d . .
H2A H -0.1567(6) -0.0460(7) 0.2593(6) 0.055 Uiso 1 calc R .
H2B H -0.1389(6) -0.1088(7) 0.1835(6) 0.055 Uiso 1 calc R .
H2C H -0.2161(6) -0.0424(7) 0.1656(6) 0.055 Uiso 1 calc R .
C3 C -0.2067(5) 0.0386(6) -0.0004(6) 0.026(2) Uani 1 d . .
H3A H -0.2082(5) 0.0567(6) -0.0612(6) 0.031 Uiso 1 calc R .
H3B H -0.2358(5) -0.0182(6) -0.0021(6) 0.031 Uiso 1 calc R .
C4 C -0.2569(6) 0.1048(7) 0.0410(6) 0.037(2) Uani 1 d . .
H4A H -0.3142(6) 0.1077(7) 0.0076(6) 0.056 Uiso 1 calc R .
H4B H -0.2305(6) 0.1623(7) 0.0414(6) 0.056 Uiso 1 calc R .
H4C H -0.2582(6) 0.0871(7) 0.1007(6) 0.056 Uiso 1 calc R .
C5 C 0.0720(5) 0.1555(6) 0.2351(5) 0.030(2) Uani 1 d . .
H5A H 0.0873(5) 0.2174(6) 0.2302(5) 0.036 Uiso 1 calc R .
H5B H 0.0103(5) 0.1521(6) 0.2286(5) 0.036 Uiso 1 calc R .
C6 C 0.1131(7) 0.1213(7) 0.3267(6) 0.046(3) Uani 1 d . .
H6A H 0.0938(7) 0.1564(7) 0.3712(6) 0.070 Uiso 1 calc R .
H6B H 0.1742(7) 0.1256(7) 0.3342(6) 0.070 Uiso 1 calc R .
H6C H 0.0972(7) 0.0603(7) 0.3326(6) 0.070 Uiso 1 calc R .
C7 C 0.2181(5) 0.1184(6) 0.1670(6) 0.033(2) Uani 1 d . .
H7A H 0.2460(5) 0.0807(6) 0.2150(6) 0.039 Uiso 1 calc R .
H7B H 0.2400(5) 0.1016(6) 0.1146(6) 0.039 Uiso 1 calc R .
C8 C 0.2444(6) 0.2128(6) 0.1895(7) 0.040(2) Uani 1 d . .
H8A H 0.3056(6) 0.2174(6) 0.1987(7) 0.060 Uiso 1 calc R .
H8B H 0.2253(6) 0.2301(6) 0.2425(7) 0.060 Uiso 1 calc R .
H8C H 0.2193(6) 0.2511(6) 0.1417(7) 0.060 Uiso 1 calc R .
C9 C -0.1391(6) 0.2734(6) -0.0426(6) 0.032(2) Uani 1 d . .
H9A H -0.1710(6) 0.2245(6) -0.0739(6) 0.038 Uiso 1 calc R .
H9B H -0.1770(6) 0.3045(6) -0.0105(6) 0.038 Uiso 1 calc R .
C10 C -0.1141(7) 0.3370(6) -0.1103(6) 0.045(3) Uani 1 d . .
H10A H -0.1647(7) 0.3575(6) -0.1494(6) 0.067 Uiso 1 calc R .
H10B H -0.0779(7) 0.3067(6) -0.1440(6) 0.067 Uiso 1 calc R .
H10C H -0.0840(7) 0.3869(6) -0.0803(6) 0.067 Uiso 1 calc R .
C11 C 0.0172(6) 0.3243(5) 0.0682(6) 0.031(2) Uani 1 d . .
H11A H 0.0676(6) 0.3060(5) 0.1104(6) 0.038 Uiso 1 calc R .
H11B H 0.0363(6) 0.3462(5) 0.0159(6) 0.038 Uiso 1 calc R .
C12 C -0.0259(7) 0.4002(6) 0.1085(7) 0.045(3) Uani 1 d . .
H12A H 0.0137(7) 0.4485(6) 0.1228(7) 0.068 Uiso 1 calc R .
H12B H -0.0436(7) 0.3798(6) 0.1613(7) 0.068 Uiso 1 calc R .
H12C H -0.0749(7) 0.4201(6) 0.0667(7) 0.068 Uiso 1 calc R .
Re2 Re 0.49300(2) 0.58979(2) 0.00741(2) 0.01487(12) Uani 1 d . .
Cl3 Cl 0.58113(14) 0.60763(14) 0.15285(13) 0.0283(5) Uani 1 d . .
Cl4 Cl 0.40553(13) 0.70180(14) 0.06573(14) 0.0295(5) Uani 1 d . .
P4 P 0.40643(12) 0.48475(13) 0.05587(14) 0.0169(4) Uani 1 d . .
P5 P 0.56620(13) 0.72565(14) -0.02823(14) 0.0226(5) Uani 1 d . .
H5 H 0.6095(48) 0.7241(52) -0.0962(51) 0.027 Uiso 1 d . .
P6 P 0.39533(13) 0.61418(15) -0.12840(14) 0.0222(5) Uani 1 d . .
H6 H 0.3615(48) 0.5424(55) -0.1495(51) 0.027 Uiso 1 d . .
C13 C 0.4057(5) 0.4781(6) 0.1749(5) 0.025(2) Uani 1 d . .
H13A H 0.3847(5) 0.4198(6) 0.1873(5) 0.029 Uiso 1 calc R .
H13B H 0.4642(5) 0.4827(6) 0.2068(5) 0.029 Uiso 1 calc R .
C14 C 0.3537(6) 0.5464(6) 0.2104(6) 0.035(2) Uani 1 d . .
H14A H 0.3576(6) 0.5371(6) 0.2728(6) 0.052 Uiso 1 calc R .
H14B H 0.2951(6) 0.5415(6) 0.1809(6) 0.052 Uiso 1 calc R .
H14C H 0.3748(6) 0.6046(6) 0.2005(6) 0.052 Uiso 1 calc R .
C15 C 0.2923(5) 0.4847(6) 0.0075(6) 0.027(2) Uani 1 d . .
H15A H 0.2694(5) 0.5428(6) 0.0174(6) 0.033 Uiso 1 calc R .
H15B H 0.2863(5) 0.4771(6) -0.0560(6) 0.033 Uiso 1 calc R .
C16 C 0.2375(6) 0.4152(6) 0.0412(6) 0.035(2) Uani 1 d . .
H16A H 0.1792(6) 0.4216(6) 0.0111(6) 0.053 Uiso 1 calc R .
H16B H 0.2409(6) 0.4229(6) 0.1036(6) 0.053 Uiso 1 calc R .
H16C H 0.2578(6) 0.3569(6) 0.0300(6) 0.053 Uiso 1 calc R .
C17 C 0.5007(5) 0.8222(5) -0.0662(6) 0.028(2) Uani 1 d . .
H17A H 0.4545(5) 0.8035(5) -0.1131(6) 0.034 Uiso 1 calc R .
H17B H 0.4753(5) 0.8435(5) -0.0176(6) 0.034 Uiso 1 calc R .
C18 C 0.5473(7) 0.8990(6) -0.1000(7) 0.045(3) Uani 1 d . .
H18A H 0.5078(7) 0.9466(6) -0.1185(7) 0.067 Uiso 1 calc R .
H18B H 0.5714(7) 0.8794(6) -0.1494(7) 0.067 Uiso 1 calc R .
H18C H 0.5922(7) 0.9195(6) -0.0537(7) 0.067 Uiso 1 calc R .
C19 C 0.6503(5) 0.7741(6) 0.0557(6) 0.028(2) Uani 1 d . .
H19A H 0.6854(5) 0.7264(6) 0.0858(6) 0.034 Uiso 1 calc R .
H19B H 0.6866(5) 0.8109(6) 0.0265(6) 0.034 Uiso 1 calc R .
C20 C 0.6178(6) 0.8288(6) 0.1228(6) 0.038(2) Uani 1 d . .
H20A H 0.6652(6) 0.8520(6) 0.1646(6) 0.057 Uiso 1 calc R .
H20B H 0.5830(6) 0.7925(6) 0.1532(6) 0.057 Uiso 1 calc R .
H20C H 0.5842(6) 0.8771(6) 0.0938(6) 0.057 Uiso 1 calc R .
C21 C 0.4276(5) 0.6591(6) -0.2275(5) 0.029(2) Uani 1 d . .
H21A H 0.4062(5) 0.7193(6) -0.2372(5) 0.034 Uiso 1 calc R .
H21B H 0.4896(5) 0.6614(6) -0.2179(5) 0.034 Uiso 1 calc R .
C22 C 0.3948(6) 0.6041(7) -0.3090(5) 0.039(2) Uani 1 d . .
H22A H 0.4134(6) 0.6302(7) -0.3591(5) 0.058 Uiso 1 calc R .
H22B H 0.3335(6) 0.6026(7) -0.3195(5) 0.058 Uiso 1 calc R .
H22C H 0.4168(6) 0.5447(7) -0.3002(5) 0.058 Uiso 1 calc R .
C23 C 0.2998(6) 0.6787(7) -0.1258(6) 0.039(2) Uani 1 d . .
H23A H 0.2746(6) 0.6572(7) -0.0771(6) 0.047 Uiso 1 calc R .
H23B H 0.3167(6) 0.7400(7) -0.1129(6) 0.047 Uiso 1 calc R .
C24 C 0.2338(7) 0.6774(9) -0.2062(8) 0.065(4) Uani 1 d . .
H24A H 0.1864(7) 0.7135(9) -0.1975(8) 0.098 Uiso 1 calc R .
H24B H 0.2148(7) 0.6174(9) -0.2189(8) 0.098 Uiso 1 calc R .
H24C H 0.2570(7) 0.7005(9) -0.2548(8) 0.098 Uiso 1 calc R .

loop_
_atom_type_symbol
_atom_type_description
_atom_type_scat_dispersion_real
_atom_type_scat_dispersion_imag
_atom_type_scat_source
C C 0.0033 0.0016 'International Tables Vol C Tables 4.2.6.8 and 6.1.1.4'
H H 0.0000 0.0000 'International Tables Vol C Tables 4.2.6.8 and 6.1.1.4'
P P 0.1023 0.0942 'International Tables Vol C Tables 4.2.6.8 and 6.1.1.4'
Cl Cl 0.1484 0.1585 'International Tables Vol C Tables 4.2.6.8 and 6.1.1.4'
Re Re -1.0185 7.2310 'International Tables Vol C Tables 4.2.6.8 and 6.1.1.4'

loop_
_geom_angle_atom_site_label_1
_geom_angle_atom_site_label_2
_geom_angle_atom_site_label_3
_geom_angle
_geom_angle_site_symmetry_1
_geom_angle_site_symmetry_3
_geom_angle_publ_flag
P1 Re1 P1 107.87(6) 3 . y
P1 Re1 P2 95.96(7) 3 . y
P1 Re1 P2 93.21(8) . . y
P1 Re1 Cl1 90.96(7) 3 . y
P1 Re1 Cl1 100.44(8) . . y
P2 Re1 Cl1 162.02(8) . . y
P1 Re1 Cl2 85.82(7) 3 . y
P1 Re1 Cl2 165.70(7) . . y
P2 Re1 Cl2 80.98(8) . . y
Cl1 Re1 Cl2 83.01(8) . . y
P1 Re1 P3 167.25(7) 3 . y
P1 Re1 P3 83.86(7) . . y
P2 Re1 P3 88.17(7) . . y
Cl1 Re1 P3 81.78(7) . . y
Cl2 Re1 P3 82.91(7) . . y
P1 Re1 Re1 54.31(5) 3 3 y
P1 Re1 Re1 53.56(5) . 3 y
P2 Re1 Re1 97.79(5) . 3 y
Cl1 Re1 Re1 99.72(5) . 3 y
Cl2 Re1 Re1 139.93(5) . 3 y
P3 Re1 Re1 137.15(5) . 3 y
C1 P1 C3 102.2(4) . . n
C1 P1 Re1 118.2(3) . 3 n
C3 P1 Re1 119.2(3) . 3 n
C1 P1 Re1 121.0(3) . . n
C3 P1 Re1 123.4(3) . . n
Re1 P1 Re1 72.13(6) 3 . y
C5 P2 C7 100.5(4) . . n
C5 P2 Re1 121.5(3) . . n
C7 P2 Re1 123.0(3) . . n
C5 P2 H2 103.2(33) . . n
C7 P2 H2 100.4(32) . . n
Re1 P2 H2 104.7(33) . . n
C11 P3 C9 102.6(4) . . n
C11 P3 Re1 118.3(3) . . n
C9 P3 Re1 119.2(3) . . n
C11 P3 H3 95.6(35) . . n
C9 P3 H3 94.9(34) . . n
Re1 P3 H3 121.2(36) . . n
C2 C1 P1 116.3(6) . . n
C2 C1 H1A 108.2(5) . . n
P1 C1 H1A 108.2(3) . . n
C2 C1 H1B 108.2(5) . . n
P1 C1 H1B 108.2(3) . . n
H1A C1 H1B 107.4 . . n
C1 C2 H2A 109.5(5) . . n
C1 C2 H2B 109.5(5) . . n
H2A C2 H2B 109.5 . . n
C1 C2 H2C 109.5(5) . . n
H2A C2 H2C 109.5 . . n
H2B C2 H2C 109.5 . . n
C4 C3 P1 117.7(6) . . n
C4 C3 H3A 107.9(5) . . n
P1 C3 H3A 107.9(3) . . n
C4 C3 H3B 107.9(5) . . n
P1 C3 H3B 107.9(3) . . n
H3A C3 H3B 107.2 . . n
C3 C4 H4A 109.5(5) . . n
C3 C4 H4B 109.5(5) . . n
H4A C4 H4B 109.5 . . n
C3 C4 H4C 109.5(5) . . n
H4A C4 H4C 109.5 . . n
H4B C4 H4C 109.5 . . n
C6 C5 P2 112.9(7) . . n
C6 C5 H5A 109.0(5) . . n
P2 C5 H5A 109.0(3) . . n
C6 C5 H5B 109.0(5) . . n
P2 C5 H5B 109.0(3) . . n
H5A C5 H5B 107.8 . . n
C5 C6 H6A 109.5(5) . . n
C5 C6 H6B 109.5(5) . . n
H6A C6 H6B 109.5 . . n
C5 C6 H6C 109.5(5) . . n
H6A C6 H6C 109.5 . . n
H6B C6 H6C 109.5 . . n
C8 C7 P2 117.4(7) . . n
C8 C7 H7A 107.9(5) . . n
P2 C7 H7A 107.9(3) . . n
C8 C7 H7B 107.9(5) . . n
P2 C7 H7B 107.9(3) . . n
H7A C7 H7B 107.2 . . n
C7 C8 H8A 109.5(5) . . n
C7 C8 H8B 109.5(5) . . n
H8A C8 H8B 109.5 . . n
C7 C8 H8C 109.5(5) . . n
H8A C8 H8C 109.5 . . n
H8B C8 H8C 109.5 . . n
C10 C9 P3 115.2(6) . . n
C10 C9 H9A 108.5(5) . . n
P3 C9 H9A 108.5(3) . . n
C10 C9 H9B 108.5(5) . . n
P3 C9 H9B 108.5(3) . . n
H9A C9 H9B 107.5 . . n
C9 C10 H10A 109.5(5) . . n
C9 C10 H10B 109.5(5) . . n
H10A C10 H10B 109.5 . . n
C9 C10 H10C 109.5(5) . . n
H10A C10 H10C 109.5 . . n
H10B C10 H10C 109.5 . . n
C12 C11 P3 114.7(7) . . n
C12 C11 H11A 108.6(5) . . n
P3 C11 H11A 108.6(3) . . n
C12 C11 H11B 108.6(5) . . n
P3 C11 H11B 108.6(3) . . n
H11A C11 H11B 107.6 . . n
C11 C12 H12A 109.5(5) . . n
C11 C12 H12B 109.5(5) . . n
H12A C12 H12B 109.5 . . n
C11 C12 H12C 109.5(5) . . n
H12A C12 H12C 109.5 . . n
H12B C12 H12C 109.5 . . n
P4 Re2 P4 107.93(6) . 3_665 y
P4 Re2 P6 93.33(7) . . y
P4 Re2 P6 95.39(7) 3_665 . y
P4 Re2 Cl3 93.10(7) . . y
P4 Re2 Cl3 96.70(8) 3_665 . y
P6 Re2 Cl3 163.85(8) . . y
P4 Re2 Cl4 86.33(7) . . y
P4 Re2 Cl4 165.73(7) 3_665 . y
P6 Re2 Cl4 83.93(8) . . y
Cl3 Re2 Cl4 81.71(8) . . y
P4 Re2 P5 167.01(7) . . y
P4 Re2 P5 85.02(7) 3_665 . y
P6 Re2 P5 86.26(7) . . y
Cl3 Re2 P5 84.16(7) . . y
Cl4 Re2 P5 80.71(7) . . y
P4 Re2 Re2 54.04(5) . 3_665 y
P4 Re2 Re2 53.89(5) 3_665 3_665 y
P6 Re2 Re2 97.43(6) . 3_665 y
Cl3 Re2 Re2 98.34(5) . 3_665 y
Cl4 Re2 Re2 140.37(5) . 3_665 y
P5 Re2 Re2 138.89(5) . 3_665 y
C15 P4 C13 102.2(4) . . n
C15 P4 Re2 118.5(3) . . n
C13 P4 Re2 118.4(3) . . n
C15 P4 Re2 122.8(3) . 3_665 n
C13 P4 Re2 121.9(3) . 3_665 n
Re2 P4 Re2 72.07(6) . 3_665 y
C17 P5 C19 102.0(4) . . n
C17 P5 Re2 117.8(3) . . n
C19 P5 Re2 119.2(3) . . n
C17 P5 H5 96.4(33) . . n
C19 P5 H5 98.0(32) . . n
Re2 P5 H5 119.2(33) . . n
C23 P6 C21 101.1(4) . . n
C23 P6 Re2 118.3(3) . . n
C21 P6 Re2 123.2(3) . . n
C23 P6 H6 98.5(36) . . n
C21 P6 H6 106.5(37) . . n
Re2 P6 H6 106.2(36) . . n
C14 C13 P4 116.0(6) . . n
C14 C13 H13A 108.3(5) . . n
P4 C13 H13A 108.3(3) . . n
C14 C13 H13B 108.3(5) . . n
P4 C13 H13B 108.3(3) . . n
H13A C13 H13B 107.4 . . n
C13 C14 H14A 109.5(5) . . n
C13 C14 H14B 109.5(5) . . n
H14A C14 H14B 109.5 . . n
C13 C14 H14C 109.5(5) . . n
H14A C14 H14C 109.5 . . n
H14B C14 H14C 109.5 . . n
C16 C15 P4 117.0(6) . . n
C16 C15 H15A 108.1(5) . . n
P4 C15 H15A 108.1(3) . . n
C16 C15 H15B 108.1(5) . . n
P4 C15 H15B 108.1(3) . . n
H15A C15 H15B 107.3 . . n
C15 C16 H16A 109.5(5) . . n
C15 C16 H16B 109.5(5) . . n
H16A C16 H16B 109.5 . . n
C15 C16 H16C 109.5(5) . . n
H16A C16 H16C 109.5 . . n
H16B C16 H16C 109.5 . . n
C18 C17 P5 115.5(6) . . n
C18 C17 H17A 108.4(5) . . n
P5 C17 H17A 108.4(3) . . n
C18 C17 H17B 108.4(5) . . n
P5 C17 H17B 108.4(3) . . n
H17A C17 H17B 107.5 . . n
C17 C18 H18A 109.5(5) . . n
C17 C18 H18B 109.5(5) . . n
H18A C18 H18B 109.5 . . n
C17 C18 H18C 109.5(5) . . n
H18A C18 H18C 109.5 . . n
H18B C18 H18C 109.5 . . n
C20 C19 P5 113.9(6) . . n
C20 C19 H19A 108.8(5) . . n
P5 C19 H19A 108.8(3) . . n
C20 C19 H19B 108.8(5) . . n
P5 C19 H19B 108.8(3) . . n
H19A C19 H19B 107.7 . . n
C19 C20 H20A 109.5(5) . . n
C19 C20 H20B 109.5(5) . . n
H20A C20 H20B 109.5 . . n
C19 C20 H20C 109.5(5) . . n
H20A C20 H20C 109.5 . . n
H20B C20 H20C 109.5 . . n
C22 C21 P6 112.5(6) . . n
C22 C21 H21A 109.1(5) . . n
P6 C21 H21A 109.1(3) . . n
C22 C21 H21B 109.1(5) . . n
P6 C21 H21B 109.1(3) . . n
H21A C21 H21B 107.8 . . n
C21 C22 H22A 109.5(5) . . n
C21 C22 H22B 109.5(5) . . n
H22A C22 H22B 109.5 . . n
C21 C22 H22C 109.5(5) . . n
H22A C22 H22C 109.5 . . n
H22B C22 H22C 109.5 . . n
C24 C23 P6 116.5(7) . . n
C24 C23 H23A 108.2(7) . . n
P6 C23 H23A 108.2(3) . . n
C24 C23 H23B 108.2(7) . . n
P6 C23 H23B 108.2(3) . . n
H23A C23 H23B 107.3 . . n
C23 C24 H24A 109.5(6) . . n
C23 C24 H24B 109.5(7) . . n
H24A C24 H24B 109.5 . . n
C23 C24 H24C 109.5(7) . . n
H24A C24 H24C 109.5 . . n
H24B C24 H24C 109.5 . . n

loop_
_geom_bond_atom_site_label_1
_geom_bond_atom_site_label_2
_geom_bond_distance
_geom_bond_site_symmetry_2
_geom_bond_publ_flag
Re1 P1 2.331(2) 3 y
Re1 P1 2.353(2) . y
Re1 P2 2.405(2) . y
Re1 Cl1 2.418(2) . y
Re1 Cl2 2.484(2) . y
Re1 P3 2.490(2) . y
Re1 Re1 2.7577(8) 3 y
P1 C1 1.833(8) . n
P1 C3 1.833(8) . n
P1 Re1 2.331(2) 3 n
P2 C5 1.823(9) . n
P2 C7 1.834(9) . n
P2 H2 1.39(8) . n
P3 C11 1.830(8) . n
P3 C9 1.849(9) . n
P3 H3 1.28(8) . n
C1 C2 1.534(12) . n
C1 H1A 0.98 . n
C1 H1B 0.98 . n
C2 H2A 0.97 . n
C2 H2B 0.97 . n
C2 H2C 0.97 . n
C3 C4 1.509(12) . n
C3 H3A 0.98 . n
C3 H3B 0.98 . n
C4 H4A 0.97 . n
C4 H4B 0.97 . n
C4 H4C 0.97 . n
C5 C6 1.543(12) . n
C5 H5A 0.98 . n
C5 H5B 0.98 . n
C6 H6A 0.97 . n
C6 H6B 0.97 . n
C6 H6C 0.97 . n
C7 C8 1.517(13) . n
C7 H7A 0.98 . n
C7 H7B 0.98 . n
C8 H8A 0.97 . n
C8 H8B 0.97 . n
C8 H8C 0.97 . n
C9 C10 1.538(13) . n
C9 H9A 0.98 . n
C9 H9B 0.98 . n
C10 H10A 0.97 . n
C10 H10B 0.97 . n
C10 H10C 0.97 . n
C11 C12 1.539(12) . n
C11 H11A 0.98 . n
C11 H11B 0.98 . n
C12 H12A 0.97 . n
C12 H12B 0.97 . n
C12 H12C 0.97 . n
Re2 P4 2.336(2) . y
Re2 P4 2.340(2) 3_665 y
Re2 P6 2.409(2) . y
Re2 Cl3 2.445(2) . y
Re2 Cl4 2.487(2) . y
Re2 P5 2.491(2) . y
Re2 Re2 2.7508(8) 3_665 y
P4 C15 1.847(8) . n
P4 C13 1.855(8) . n
P4 Re2 2.340(2) 3_665 n
P5 C17 1.836(8) . n
P5 C19 1.845(8) . n
P5 H5 1.37(8) . n
P6 C23 1.830(9) . n
P6 C21 1.847(9) . n
P6 H6 1.24(8) . n
C13 C14 1.503(12) . n
C13 H13A 0.98 . n
C13 H13B 0.98 . n
C14 H14A 0.97 . n
C14 H14B 0.97 . n
C14 H14C 0.97 . n
C15 C16 1.531(12) . n
C15 H15A 0.98 . n
C15 H15B 0.98 . n
C16 H16A 0.97 . n
C16 H16B 0.97 . n
C16 H16C 0.97 . n
C17 C18 1.533(12) . n
C17 H17A 0.98 . n
C17 H17B 0.98 . n
C18 H18A 0.97 . n
C18 H18B 0.97 . n
C18 H18C 0.97 . n
C19 C20 1.503(12) . n
C19 H19A 0.98 . n
C19 H19B 0.98 . n
C20 H20A 0.97 . n
C20 H20B 0.97 . n
C20 H20C 0.97 . n
C21 C22 1.526(12) . n
C21 H21A 0.98 . n
C21 H21B 0.98 . n
C22 H22A 0.97 . n
C22 H22B 0.97 . n
C22 H22C 0.97 . n
C23 C24 1.478(13) . n
C23 H23A 0.98 . n
C23 H23B 0.98 . n
C24 H24A 0.97 . n
C24 H24B 0.97 . n
C24 H24C 0.97 . n

loop_
_geom_torsion_atom_site_label_1
_geom_torsion_atom_site_label_2
_geom_torsion_atom_site_label_3
_geom_torsion_atom_site_label_4
_geom_torsion
_geom_torsion_site_symmetry_1
_geom_torsion_site_symmetry_2
_geom_torsion_site_symmetry_3
_geom_torsion_site_symmetry_4
_geom_torsion_publ_flag
P2 Re1 Re1 Cl1 4.10(7) . . 3 3 n
P6 Re2 Re2 Cl3 3.50(7) . . 3_665 3_665 n
